data_1573899
loop_
_publ_author_name
'Gorelova, Liudmila'
'Britvin, Sergey'
'Krzhizhanovskaya, Maria'
'Vereshchagin, Oleg'
'Kasatkin, Anatoly'
'Krivovichev, Sergey'

_publ_section_title
;
 Crystal structure stability and phase transition of celsian, BaAl2Si2O8,
 up to 1100 \%C / 22&#x00A0;GPa
;
_journal_issue 24
_journal_name_full 'Ceramics International'
_journal_page_first 54770
_journal_page_last 54777
_journal_paper_doi 10.1016/j.ceramint.2024.10.336
_journal_volume 50
_journal_year 2024
_chemical_formula_sum 'Al2 Ba O8 Si2'
_chemical_formula_weight 375.48
_chemical_name_mineral Celsian
_space_group_crystal_system monoclinic
_space_group_IT_number 12
_space_group_name_Hall '-I 2y'
_space_group_name_H-M_alt 'I 1 2/m 1'
_atom_sites_solution_primary dual
_atom_sites_solution_secondary difmap
_cell_angle_alpha 90
_cell_angle_beta 114.311(10)
_cell_angle_gamma 90
_cell_formula_units_Z 4
_cell_length_a 7.2091(6)
_cell_length_b 13.0519(9)
_cell_length_c 8.5834(7)
_cell_measurement_pressure 100000
_cell_measurement_reflns_used 3176
_cell_measurement_temperature 293(2)
_cell_measurement_theta_max 28.4040
_cell_measurement_theta_min 3.7960
_cell_volume 736.02(12)
_computing_cell_refinement 'CrysAlisPro 1.171.41.86a (Rigaku OD, 2020)'
_computing_data_collection 'Bruker Apex2'
_computing_data_reduction 'CrysAlisPro 1.171.41.86a (Rigaku OD, 2020)'
_computing_molecular_graphics 'Olex2 1.5 (Dolomanov et al., 2009)'
_computing_structure_refinement 'SHELXL 2018/3 (Sheldrick, 2015)'
_computing_structure_solution 'SHELXT 2018 (Sheldrick, 2015)'
_diffrn_ambient_temperature 293(2)
_diffrn_detector 'CCD plate'
_diffrn_measured_fraction_theta_full 0.993
_diffrn_measured_fraction_theta_max 0.993
_diffrn_measurement_details
;
List of Runs (angles in degrees, time in seconds):

  # Type    Start    End  Width  t~exp~   \w     \q     \k     \f   Frames
--------------------------------------------------------------------------
  1  \w      2.22 182.03   0.30    4.99    --   28.00  73.85 -25.78  600
  2  \w      2.22 132.58   0.30    4.99    --   28.00  73.85  64.22  435
  3  \w      2.22  71.14   0.30    4.99    --   28.00  73.85 154.22  230
  4  \w      2.22  17.20   0.30    4.99    --   28.00  73.85 -25.78   50
;
_diffrn_measurement_device 'Bruker APEXII'
_diffrn_measurement_device_type 'four-circle diffractometer'
_diffrn_measurement_method '\w scans'
_diffrn_radiation_monochromator graphite
_diffrn_radiation_probe x-ray
_diffrn_radiation_type 'Ag K\a'
_diffrn_radiation_wavelength 0.56087
_diffrn_reflns_av_R_equivalents 0.0391
_diffrn_reflns_av_unetI/netI 0.0321
_diffrn_reflns_Laue_measured_fraction_full 0.993
_diffrn_reflns_Laue_measured_fraction_max 0.993
_diffrn_reflns_limit_h_max 8
_diffrn_reflns_limit_h_min -8
_diffrn_reflns_limit_k_max 11
_diffrn_reflns_limit_k_min -15
_diffrn_reflns_limit_l_max 10
_diffrn_reflns_limit_l_min -10
_diffrn_reflns_number 2305
_diffrn_reflns_point_group_measured_fraction_full 0.993
_diffrn_reflns_point_group_measured_fraction_max 0.993
_diffrn_reflns_theta_full 19.665
_diffrn_reflns_theta_max 19.995
_diffrn_reflns_theta_min 2.395
_diffrn_source 'fine-focus sealed X-ray tube'
_diffrn_source_type 'Enhance (Ag) X-ray Source'
_exptl_absorpt_coefficient_mu 3.152
_exptl_absorpt_correction_T_max 1.00000
_exptl_absorpt_correction_T_min 0.47973
_exptl_absorpt_correction_type multi-scan
_exptl_absorpt_process_details
;
CrysAlisPro 1.171.41.86a (Rigaku Oxford Diffraction, 2020)
Empirical absorption correction using spherical harmonics,
implemented in SCALE3 ABSPACK scaling algorithm.
;
_exptl_crystal_colour colourless
_exptl_crystal_density_diffrn 3.389
_exptl_crystal_density_meas .
_exptl_crystal_density_method 'not measured'
_exptl_crystal_description block
_exptl_crystal_F_000 696
_exptl_crystal_size_max 0.05
_exptl_crystal_size_mid 0.05
_exptl_crystal_size_min 0.05
_refine_diff_density_max 0.957
_refine_diff_density_min -0.920
_refine_diff_density_rms 0.238
_refine_ls_extinction_coef .
_refine_ls_extinction_method none
_refine_ls_goodness_of_fit_ref 1.106
_refine_ls_matrix_type full
_refine_ls_number_parameters 63
_refine_ls_number_reflns 735
_refine_ls_number_restraints 0
_refine_ls_restrained_S_all 1.106
_refine_ls_R_factor_all 0.0392
_refine_ls_R_factor_gt 0.0343
_refine_ls_shift/su_max 0.000
_refine_ls_shift/su_mean 0.000
_refine_ls_structure_factor_coef Fsqd
_refine_ls_weighting_details 'w=1/[\s^2^(Fo^2^)+(0.0442P)^2^+12.9103P] where P=(Fo^2^+2Fc^2^)/3'
_refine_ls_weighting_scheme calc
_refine_ls_wR_factor_gt 0.0851
_refine_ls_wR_factor_ref 0.0888
_reflns_Friedel_coverage 0.000
_reflns_Friedel_fraction_full .
_reflns_Friedel_fraction_max .
_reflns_number_gt 668
_reflns_number_total 735
_reflns_threshold_expression 'I > 2\s(I)'
_cod_data_source_file ceri_43634_c01_Celsian_ambient_mmc1.cif
_cod_data_source_block c01_Celsian_ambient
_cod_original_cell_volume 736.02(11)
_cod_database_code 1573899

loop_
_space_group_symop_operation_xyz
'x, y, z'
'-x, y, -z'
'x+1/2, y+1/2, z+1/2'
'-x+1/2, y+1/2, -z+1/2'
'-x, -y, -z'
'x, -y, z'
'-x+1/2, -y+1/2, -z+1/2'
'x+1/2, -y+1/2, z+1/2'

loop_
_atom_site_label
_atom_site_type_symbol
_atom_site_fract_x
_atom_site_fract_y
_atom_site_fract_z
_atom_site_U_iso_or_equiv
_atom_site_adp_type
_atom_site_occupancy
_atom_site_site_symmetry_order
_atom_site_calc_flag
_atom_site_refinement_flags_posn
_atom_site_refinement_flags_adp
_atom_site_refinement_flags_occupancy
_atom_site_disorder_assembly
_atom_site_disorder_group
Ba1 Ba 0.84768(8) 0.500000 0.71738(7) 0.0131(2) Uani 1 2 d S T P . .
Si1 Si 0.6438(2) 0.38138(13) 0.2964(2) 0.0056(4) Uani 0.5 1 d . . P . .
Al1 Al 0.6438(2) 0.38138(13) 0.2964(2) 0.0056(4) Uani 0.5 1 d . . P . .
Si2 Si 0.7158(3) 0.18260(13) 0.4915(2) 0.0071(4) Uani 0.5 1 d . . P . .
Al2 Al 0.7158(3) 0.18260(13) 0.4915(2) 0.0071(4) Uani 0.5 1 d . . P . .
O1 O 0.7276(7) 0.3098(4) 0.4751(6) 0.0148(10) Uani 1 1 d . . . . .
O2 O 0.6677(9) 0.500000 0.3791(7) 0.0085(12) Uani 1 2 d S T P . .
O3 O 0.7897(7) 0.3731(4) 0.1867(5) 0.0137(10) Uani 1 1 d . . . . .
O4 O 0.3983(7) 0.3629(4) 0.1721(6) 0.0139(10) Uani 1 1 d . . . . .
O5 O 0.500000 0.1379(5) 0.500000 0.0076(12) Uani 1 2 d S T P . .

loop_
_atom_site_aniso_label
_atom_site_aniso_U_11
_atom_site_aniso_U_22
_atom_site_aniso_U_33
_atom_site_aniso_U_23
_atom_site_aniso_U_13
_atom_site_aniso_U_12
Ba1 0.0135(3) 0.0161(3) 0.0089(3) 0.000 0.0037(2) 0.000
Si1 0.0043(8) 0.0077(9) 0.0054(8) -0.0003(6) 0.0027(7) 0.0016(6)
Al1 0.0043(8) 0.0077(9) 0.0054(8) -0.0003(6) 0.0027(7) 0.0016(6)
Si2 0.0076(9) 0.0079(9) 0.0066(8) 0.0019(7) 0.0036(7) 0.0015(6)
Al2 0.0076(9) 0.0079(9) 0.0066(8) 0.0019(7) 0.0036(7) 0.0015(6)
O1 0.014(2) 0.014(2) 0.011(2) -0.0015(19) 0.0000(19) 0.0049(18)
O2 0.014(3) 0.003(3) 0.006(3) 0.000 0.002(2) 0.000
O3 0.013(2) 0.020(2) 0.010(2) 0.0021(19) 0.0063(18) -0.0009(19)
O4 0.010(2) 0.016(2) 0.016(2) -0.0033(19) 0.0046(19) -0.0019(18)
O5 0.001(3) 0.012(3) 0.009(3) 0.000 0.001(2) 0.000

loop_
_atom_type_symbol
_atom_type_description
_atom_type_scat_dispersion_real
_atom_type_scat_dispersion_imag
_atom_type_scat_source
Al Al 0.0406 0.0316 'International Tables Vol C Tables 4.2.6.8 and 6.1.1.4'
Ba Ba -0.6459 1.5095 'International Tables Vol C Tables 4.2.6.8 and 6.1.1.4'
O O 0.0058 0.0036 'International Tables Vol C Tables 4.2.6.8 and 6.1.1.4'
Si Si 0.0532 0.0436 'International Tables Vol C Tables 4.2.6.8 and 6.1.1.4'

loop_
_geom_angle_atom_site_label_1
_geom_angle_atom_site_label_2
_geom_angle_atom_site_label_3
_geom_angle
_geom_angle_site_symmetry_1
_geom_angle_site_symmetry_3
Si2 Ba1 Si2 104.60(4) 7_656 3
Si2 Ba1 Si2 82.47(6) 4_656 7_656
Si2 Ba1 Si2 52.01(5) 4_656 3
O1 Ba1 Si2 80.66(9) 6_565 3
O1 Ba1 Si2 81.78(9) 6_565 4_656
O1 Ba1 Si2 81.78(9) . 7_656
O1 Ba1 Si2 152.10(9) . 3
O1 Ba1 Si2 154.80(10) 6_565 7_656
O1 Ba1 Si2 154.80(10) . 4_656
O1 Ba1 O1 105.28(17) 6_565 .
O2 Ba1 Si2 127.56(8) . 3
O2 Ba1 Si2 127.84(8) . 4_656
O2 Ba1 Si2 127.84(8) . 7_656
O2 Ba1 O1 52.67(8) . .
O2 Ba1 O1 52.67(8) . 6_565
O2 Ba1 O3 106.70(14) . 5_766
O2 Ba1 O3 106.70(14) . 2_756
O2 Ba1 O4 105.41(14) . 5_666
O2 Ba1 O4 105.41(14) . 2_656
O2 Ba1 O5 140.87(9) . 7_656
O2 Ba1 O5 140.87(9) . 3
O3 Ba1 Si2 81.86(10) 2_756 3
O3 Ba1 Si2 122.26(9) 2_756 4_656
O3 Ba1 Si2 77.52(9) 5_766 4_656
O3 Ba1 Si2 27.11(9) 5_766 3
O3 Ba1 Si2 122.26(9) 5_766 7_656
O3 Ba1 Si2 77.52(9) 2_756 7_656
O3 Ba1 O1 72.93(12) 2_756 .
O3 Ba1 O1 127.64(13) 5_766 .
O3 Ba1 O1 127.64(13) 2_756 6_565
O3 Ba1 O1 72.93(12) 5_766 6_565
O3 Ba1 O3 69.33(19) 5_766 2_756
O3 Ba1 O4 98.82(13) 2_756 2_656
O3 Ba1 O4 147.78(12) 5_766 2_656
O3 Ba1 O4 98.82(13) 5_766 5_666
O3 Ba1 O4 147.78(12) 2_756 5_666
O4 Ba1 Si2 85.03(10) 2_656 4_656
O4 Ba1 Si2 76.57(9) 5_666 3
O4 Ba1 Si2 27.20(9) 5_666 4_656
O4 Ba1 Si2 124.69(9) 2_656 3
O4 Ba1 Si2 85.03(10) 5_666 7_656
O4 Ba1 Si2 27.20(9) 2_656 7_656
O4 Ba1 O1 131.33(12) 5_666 .
O4 Ba1 O1 72.08(13) 2_656 .
O4 Ba1 O1 72.08(13) 5_666 6_565
O4 Ba1 O1 131.33(12) 2_656 6_565
O4 Ba1 O4 75.03(18) 2_656 5_666
O5 Ba1 Si2 86.69(9) 3 7_656
O5 Ba1 Si2 27.17(4) 7_656 7_656
O5 Ba1 Si2 27.17(4) 3 4_656
O5 Ba1 Si2 86.57(9) 7_656 3
O5 Ba1 Si2 86.69(9) 7_656 4_656
O5 Ba1 Si2 27.08(4) 3 3
O5 Ba1 O1 166.40(13) 3 .
O5 Ba1 O1 88.21(12) 3 6_565
O5 Ba1 O1 88.21(12) 7_656 .
O5 Ba1 O1 166.40(13) 7_656 6_565
O5 Ba1 O3 54.15(9) 3 5_766
O5 Ba1 O3 54.15(9) 7_656 2_756
O5 Ba1 O3 97.60(11) 7_656 5_766
O5 Ba1 O3 97.60(11) 3 2_756
O5 Ba1 O4 54.08(9) 3 5_666
O5 Ba1 O4 54.08(9) 7_656 2_656
O5 Ba1 O4 100.48(11) 3 2_656
O5 Ba1 O4 100.48(11) 7_656 5_666
O5 Ba1 O5 78.26(19) 3 7_656
Ba1 Si1 Ba1 81.30(4) . 5_666
O1 Si1 Ba1 103.52(17) . 5_666
O1 Si1 Ba1 58.97(16) . .
O1 Si1 O2 101.0(3) . .
O2 Si1 Ba1 42.27(18) . .
O2 Si1 Ba1 64.7(2) . 5_666
O3 Si1 Ba1 142.66(17) . 5_666
O3 Si1 Ba1 119.61(17) . .
O3 Si1 O1 113.7(2) . .
O3 Si1 O2 108.5(3) . .
O4 Si1 Ba1 125.88(18) . .
O4 Si1 Ba1 46.53(16) . 5_666
O4 Si1 O1 113.1(2) . .
O4 Si1 O2 107.5(3) . .
O4 Si1 O3 112.1(2) . .
Ba1 Si2 Ba1 75.40(4) 7_656 3_444
O1 Si2 Ba1 137.62(18) . 7_656
O1 Si2 Ba1 130.38(17) . 3_444
O1 Si2 O3 109.6(2) . 7_655
O1 Si2 O4 112.5(2) . 8
O1 Si2 O5 115.2(3) . .
O3 Si2 Ba1 52.21(16) 7_655 3_444
O3 Si2 Ba1 112.47(18) 7_655 7_656
O3 Si2 O5 102.3(2) 7_655 .
O4 Si2 Ba1 117.00(18) 8 3_444
O4 Si2 Ba1 53.26(16) 8 7_656
O4 Si2 O3 113.8(2) 8 7_655
O4 Si2 O5 103.0(2) 8 .
O5 Si2 Ba1 50.41(12) . 7_656
O5 Si2 Ba1 50.21(12) . 3_444
Si1 O1 Ba1 93.57(19) . .
Si2 O1 Ba1 138.0(2) . .
Si2 O1 Si1 128.2(3) . .
Si1 O2 Ba1 112.43(19) 6_565 .
Si1 O2 Ba1 112.42(19) . .
Si1 O2 Si1 134.0(4) . 6_565
Si1 O3 Ba1 120.1(2) . 5_766
Si1 O3 Si2 138.9(3) . 7_655
Si2 O3 Ba1 100.7(2) 7_655 5_766
Si1 O4 Ba1 109.2(2) . 5_666
Si1 O4 Si2 150.1(3) . 8_454
Si2 O4 Ba1 99.5(2) 8_454 5_666
Ba1 O5 Ba1 101.74(19) 3_444 7_656
Si2 O5 Ba1 102.71(11) 2_656 7_656
Si2 O5 Ba1 102.43(11) . 7_656
Si2 O5 Ba1 102.71(11) . 3_444
Si2 O5 Ba1 102.43(11) 2_656 3_444
Si2 O5 Si2 139.7(4) . 2_656

loop_
_geom_bond_atom_site_label_1
_geom_bond_atom_site_label_2
_geom_bond_distance
_geom_bond_site_symmetry_2
Ba1 Si2 3.6218(18) 3
Ba1 Si2 3.6155(17) 4_656
Ba1 Si2 3.6155(17) 7_656
Ba1 O1 3.124(5) .
Ba1 O1 3.124(5) 6_565
Ba1 O2 2.648(6) .
Ba1 O3 2.913(5) 5_766
Ba1 O3 2.913(5) 2_756
Ba1 O4 2.938(5) 2_656
Ba1 O4 2.938(5) 5_666
Ba1 O5 2.853(4) 7_656
Ba1 O5 2.853(4) 3
Si1 O1 1.681(5) .
Si1 O2 1.682(3) .
Si1 O3 1.679(5) .
Si1 O4 1.665(5) .
Si2 O1 1.671(5) .
Si2 O3 1.680(5) 7_655
Si2 O4 1.676(5) 8
Si2 O5 1.690(3) .

loop_
_geom_torsion_atom_site_label_1
_geom_torsion_atom_site_label_2
_geom_torsion_atom_site_label_3
_geom_torsion_atom_site_label_4
_geom_torsion
_geom_torsion_site_symmetry_1
_geom_torsion_site_symmetry_2
_geom_torsion_site_symmetry_3
_geom_torsion_site_symmetry_4
Ba1 Si1 O1 Ba1 -70.97(12) 5_666 . . .
Ba1 Si1 O1 Si2 103.7(3) 5_666 . . .
Ba1 Si1 O1 Si2 174.7(4) . . . .
Ba1 Si1 O2 Ba1 105.7(3) 5_666 . . .
Ba1 Si1 O2 Si1 166.2(7) . . . 6_565
Ba1 Si1 O2 Si1 -88.0(5) 5_666 . . 6_565
Ba1 Si1 O3 Ba1 100.1(3) 5_666 . . 5_766
Ba1 Si1 O3 Ba1 -17.1(3) . . . 5_766
Ba1 Si1 O3 Si2 -71.6(6) 5_666 . . 7_655
Ba1 Si1 O3 Si2 171.2(3) . . . 7_655
Ba1 Si1 O4 Ba1 19.5(3) . . . 5_666
Ba1 Si1 O4 Si2 163.1(8) 5_666 . . 8_454
Ba1 Si1 O4 Si2 -177.5(5) . . . 8_454
Ba1 Si2 O1 Ba1 142.1(2) 3_444 . . .
Ba1 Si2 O1 Ba1 25.9(5) 7_656 . . .
Ba1 Si2 O1 Si1 -146.1(2) 7_656 . . .
Ba1 Si2 O1 Si1 -30.0(5) 3_444 . . .
Ba1 Si2 O5 Ba1 -105.3(3) 7_656 . . 3_444
Ba1 Si2 O5 Ba1 105.3(3) 3_444 . . 7_656
Ba1 Si2 O5 Si2 127.41(13) 7_656 . . 2_656
Ba1 Si2 O5 Si2 -127.33(13) 3_444 . . 2_656
O1 Si1 O2 Ba1 5.8(3) . . . .
O1 Si1 O2 Si1 172.1(5) . . . 6_565
O1 Si1 O3 Ba1 -83.7(3) . . . 5_766
O1 Si1 O3 Si2 104.6(5) . . . 7_655
O1 Si1 O4 Ba1 86.9(3) . . . 5_666
O1 Si1 O4 Si2 -110.0(6) . . . 8_454
O1 Si2 O5 Ba1 122.7(2) . . . 3_444
O1 Si2 O5 Ba1 -132.1(2) . . . 7_656
O1 Si2 O5 Si2 -4.67(18) . . . 2_656
O2 Si1 O1 Ba1 -4.6(3) . . . .
O2 Si1 O1 Si2 170.1(4) . . . .
O2 Si1 O3 Ba1 27.8(3) . . . 5_766
O2 Si1 O3 Si2 -143.9(4) . . . 7_655
O2 Si1 O4 Ba1 -23.7(3) . . . 5_666
O2 Si1 O4 Si2 139.4(6) . . . 8_454
O3 Si1 O1 Ba1 111.4(2) . . . .
O3 Si1 O1 Si2 -73.9(4) . . . .
O3 Si1 O2 Ba1 -114.0(3) . . . .
O3 Si1 O2 Si1 52.2(6) . . . 6_565
O3 Si1 O4 Ba1 -142.8(2) . . . 5_666
O3 Si1 O4 Si2 20.2(7) . . . 8_454
O3 Si2 O1 Ba1 -161.3(3) 7_655 . . .
O3 Si2 O1 Si1 26.6(4) 7_655 . . .
O3 Si2 O5 Ba1 109.1(2) 7_655 . . 7_656
O3 Si2 O5 Ba1 3.8(2) 7_655 . . 3_444
O3 Si2 O5 Si2 -123.49(19) 7_655 . . 2_656
O4 Si1 O1 Ba1 -119.2(2) . . . .
O4 Si1 O1 Si2 55.5(4) . . . .
O4 Si1 O2 Ba1 124.5(3) . . . .
O4 Si1 O2 Si1 -69.2(6) . . . 6_565
O4 Si1 O3 Ba1 146.4(2) . . . 5_766
O4 Si1 O3 Si2 -25.3(5) . . . 7_655
O4 Si2 O1 Ba1 -33.6(4) 8 . . .
O4 Si2 O1 Si1 154.3(3) 8 . . .
O4 Si2 O5 Ba1 -9.2(2) 8 . . 7_656
O4 Si2 O5 Ba1 -114.5(2) 8 . . 3_444
O4 Si2 O5 Si2 118.18(19) 8 . . 2_656
O5 Si2 O1 Ba1 84.0(3) . . . .
O5 Si2 O1 Si1 -88.1(4) . . . .
